data_2311228
loop_
_publ_author_name
'Mohandas, T.'
'Pillai, M. Velayutham'
'Vidhyasagar, T.'
'Pasupathy, A.'
'Sakthivel, P.'

_publ_section_title
;
 Methyl
 ({[(4E)-1,3-dimethyl-2,6-di-phenyl-piperidin-4-yl-idene]amino}-oxy)acetate.
;
_journal_coeditor_code RK2422
_journal_issue 'Pt 5'
_journal_name_full 'Acta crystallographica. Section E, Structure reports online'
_journal_page_first o513
_journal_paper_doi 10.1107/S1600536814006667
_journal_volume 70
_journal_year 2014
_chemical_formula_iupac 'C22 H26 N2 O3'
_chemical_formula_moiety 'C22 H26 N2 O3'
_chemical_formula_sum 'C22 H26 N2 O3'
_chemical_formula_weight 366.45
_chemical_name_systematic
;
Methyl
({[(4<i>E</i>)-1,3-dimethyl-2,6-diphenylpiperidin-4-ylidene]amino}oxy)acetate
;
_space_group_IT_number 14
_space_group_name_Hall '-P 2ybc'
_space_group_name_H-M_alt 'P 1 21/c 1'
_symmetry_cell_setting monoclinic
_symmetry_space_group_name_Hall '-P 2ybc'
_symmetry_space_group_name_H-M 'P 1 21/c 1'
_atom_sites_solution_hydrogens geom
_atom_sites_solution_primary direct
_atom_sites_solution_secondary difmap
_cell_angle_alpha 90
_cell_angle_beta 93.903(6)
_cell_angle_gamma 90
_cell_formula_units_Z 4
_cell_length_a 8.1662(9)
_cell_length_b 15.0229(16)
_cell_length_c 16.2889(19)
_cell_measurement_reflns_used 17582
_cell_measurement_temperature 295(2)
_cell_measurement_theta_max 25.65
_cell_measurement_theta_min 1.85
_cell_volume 1993.7(4)
_computing_cell_refinement '<i>APEX2</i> and <i>SAINT</i> (Bruker, 2008)'
_computing_data_collection '<i>APEX2</i> (Bruker, 2008)'
_computing_data_reduction '<i>SAINT</i> (Bruker, 2008)'
_computing_molecular_graphics '<i>ORTEP-3 for Windows</i> (Farrugia, 2012)'
_computing_publication_material '<i>PLATON</i> (Spek, 2009)'
_computing_structure_refinement '<i>SHELXL97</i> (Sheldrick, 2008)'
_computing_structure_solution '<i>SHELXS97</i> (Sheldrick, 2008)'
_diffrn_ambient_temperature 295(2)
_diffrn_detector_area_resol_mean 18.4
_diffrn_measured_fraction_theta_full 0.985
_diffrn_measured_fraction_theta_max 0.985
_diffrn_measurement_device_type 'Bruker Kappa APEXII CCD'
_diffrn_measurement_method '\w and \f scans'
_diffrn_radiation_monochromator graphite
_diffrn_radiation_source 'fine--focus sealed tube'
_diffrn_radiation_type MoK\a
_diffrn_radiation_wavelength 0.71073
_diffrn_reflns_av_R_equivalents 0.0000
_diffrn_reflns_av_sigmaI/netI 0.0839
_diffrn_reflns_limit_h_max 9
_diffrn_reflns_limit_h_min -9
_diffrn_reflns_limit_k_max 18
_diffrn_reflns_limit_k_min -18
_diffrn_reflns_limit_l_max 16
_diffrn_reflns_limit_l_min -19
_diffrn_reflns_number 17582
_diffrn_reflns_theta_full 25.65
_diffrn_reflns_theta_max 25.65
_diffrn_reflns_theta_min 1.85
_exptl_absorpt_coefficient_mu 0.081
_exptl_absorpt_correction_T_max 0.9760
_exptl_absorpt_correction_T_min 0.9721
_exptl_absorpt_correction_type multi-scan
_exptl_absorpt_process_details '(<i>SADABS</i>; Bruker, 2008)'
_exptl_crystal_colour colourless
_exptl_crystal_density_diffrn 1.221
_exptl_crystal_density_method 'Not Measured'
_exptl_crystal_description block
_exptl_crystal_F_000 784
_exptl_crystal_size_max 0.35
_exptl_crystal_size_mid 0.35
_exptl_crystal_size_min 0.30
_refine_diff_density_max 0.310
_refine_diff_density_min -0.290
_refine_ls_extinction_coef 0.0042(7)
_refine_ls_extinction_expression Fc^*^=kFc[1+0.001xFc^2^\l^3^/sin(2\q)]^-1/4^
_refine_ls_extinction_method '<i>SHELXL97</i> (Sheldrick, 2008)'
_refine_ls_goodness_of_fit_ref 1.058
_refine_ls_hydrogen_treatment constr
_refine_ls_matrix_type full
_refine_ls_number_parameters 249
_refine_ls_number_reflns 17582
_refine_ls_number_restraints 0
_refine_ls_restrained_S_all 1.058
_refine_ls_R_factor_all 0.0979
_refine_ls_R_factor_gt 0.0713
_refine_ls_shift/su_max 0.000
_refine_ls_shift/su_mean 0.000
_refine_ls_structure_factor_coef Fsqd
_refine_ls_weighting_details 'calc w=1/[\s^2^(Fo^2^)+(0.0418P)^2^+3.4429P] where P=(Fo^2^+2Fc^2^)/3'
_refine_ls_weighting_scheme calc
_refine_ls_wR_factor_gt 0.1989
_refine_ls_wR_factor_ref 0.2139
_reflns_number_gt 12046
_reflns_number_total 17582
_reflns_threshold_expression I>2\s(I)
_cod_data_source_file rk2422sup1.cif
_cod_data_source_block I
_cod_original_sg_symbol_H-M 'P 21/c'
_cod_database_code 2311228

loop_
_symmetry_equiv_pos_site_id
_symmetry_equiv_pos_as_xyz
1 x,y,z
2 -x,1/2+y,1/2-z
3 -x,-y,-z
4 x,1/2-y,1/2+z

loop_
_atom_site_aniso_label
_atom_site_aniso_U_11
_atom_site_aniso_U_22
_atom_site_aniso_U_33
_atom_site_aniso_U_12
_atom_site_aniso_U_13
_atom_site_aniso_U_23
O1 0.0757(11) 0.0737(11) 0.0332(8) 0.0271(9) 0.0097(7) -0.0022(7)
O2 0.0901(12) 0.0665(10) 0.0372(9) -0.0126(9) -0.0029(8) 0.0039(8)
O3 0.1051(14) 0.0639(11) 0.0629(11) -0.0216(10) 0.0111(10) -0.0182(9)
N1 0.0392(9) 0.0444(9) 0.0321(9) 0.0053(7) 0.0094(8) 0.0040(7)
N2 0.0561(11) 0.0505(10) 0.0343(10) 0.0116(9) 0.0086(8) -0.0057(8)
C1 0.0560(13) 0.0519(13) 0.0414(12) 0.0069(11) 0.0010(11) 0.0031(10)
C2 0.0577(14) 0.0802(18) 0.0469(14) 0.0085(13) -0.0040(12) 0.0074(13)
C3 0.0623(16) 0.081(2) 0.0624(17) 0.0243(14) 0.0081(14) 0.0244(14)
C4 0.0731(17) 0.0438(14) 0.090(2) 0.0148(13) 0.0279(15) 0.0214(14)
C5 0.0514(13) 0.0458(13) 0.0627(15) 0.0006(11) 0.0123(12) -0.0008(11)
C6 0.0406(11) 0.0401(12) 0.0344(11) 0.0043(9) 0.0078(9) 0.0030(9)
C7 0.0425(12) 0.0414(11) 0.0346(11) 0.0001(9) 0.0043(9) -0.0041(9)
C8 0.0427(12) 0.0629(14) 0.0328(11) 0.0124(10) 0.0071(10) 0.0051(10)
C9 0.0405(11) 0.0458(12) 0.0315(11) 0.0015(9) 0.0091(9) 0.0032(9)
C10 0.0438(11) 0.0429(12) 0.0342(11) 0.0044(9) 0.0065(9) -0.0005(9)
C11 0.0350(10) 0.0447(11) 0.0365(11) -0.0002(9) 0.0028(9) -0.0046(9)
C12 0.0478(13) 0.0468(12) 0.0349(11) 0.0055(10) 0.0130(10) 0.0030(9)
C13 0.0483(14) 0.0612(15) 0.0672(16) 0.0038(11) 0.0174(12) 0.0001(12)
C14 0.0597(16) 0.0826(19) 0.088(2) 0.0216(14) 0.0294(15) 0.0069(16)
C15 0.099(2) 0.079(2) 0.0726(19) 0.0311(17) 0.0398(17) -0.0027(16)
C16 0.101(2) 0.0803(19) 0.0580(16) 0.0145(16) 0.0181(16) -0.0243(14)
C17 0.0589(14) 0.0685(16) 0.0455(13) 0.0077(12) 0.0061(12) -0.0092(12)
C18 0.0643(15) 0.0670(16) 0.0537(14) 0.0106(12) 0.0265(12) 0.0184(12)
C19 0.0609(14) 0.0614(15) 0.0524(14) 0.0172(12) 0.0105(12) 0.0028(11)
C20 0.0788(16) 0.0557(14) 0.0283(11) 0.0030(12) 0.0058(11) -0.0052(10)
C21 0.0581(13) 0.0516(14) 0.0383(12) 0.0028(12) 0.0107(11) -0.0102(10)
C22 0.105(2) 0.0694(17) 0.0589(16) 0.0111(15) 0.0129(15) 0.0156(13)

loop_
_atom_site_type_symbol
_atom_site_label
_atom_site_fract_x
_atom_site_fract_y
_atom_site_fract_z
_atom_site_U_iso_or_equiv
_atom_site_thermal_displace_type
_atom_site_occupancy
O O1 0.68977(19) 0.49995(10) 0.43999(8) 0.0606(6) Uani 1.000
O O2 0.7546(2) 0.43922(10) 0.65189(9) 0.0649(6) Uani 1.000
O O3 0.6248(2) 0.36381(11) 0.54968(10) 0.0771(7) Uani 1.000
N N1 0.83698(18) 0.48449(10) 0.16289(9) 0.0383(5) Uani 1.000
N N2 0.7999(2) 0.43901(11) 0.40538(10) 0.0467(6) Uani 1.000
C C1 0.5090(3) 0.55836(14) 0.10496(12) 0.0499(7) Uani 1.000
C C2 0.3910(3) 0.60714(17) 0.06143(13) 0.0619(9) Uani 1.000
C C3 0.3809(3) 0.69704(19) 0.07252(15) 0.0684(10) Uani 1.000
C C4 0.4887(3) 0.73784(16) 0.12720(17) 0.0680(10) Uani 1.000
C C5 0.6074(3) 0.68953(14) 0.17255(14) 0.0529(8) Uani 1.000
C C6 0.6190(2) 0.59865(12) 0.16163(11) 0.0381(7) Uani 1.000
C C7 0.7430(2) 0.54460(12) 0.21323(11) 0.0394(7) Uani 1.000
C C8 0.6541(2) 0.49215(14) 0.27705(11) 0.0459(7) Uani 1.000
C C9 0.7736(2) 0.43693(13) 0.32754(11) 0.0390(7) Uani 1.000
C C10 0.8732(2) 0.37623(12) 0.27849(11) 0.0401(7) Uani 1.000
C C11 0.9567(2) 0.43131(12) 0.21322(11) 0.0387(6) Uani 1.000
C C12 1.0538(3) 0.37151(13) 0.15962(12) 0.0427(7) Uani 1.000
C C13 1.2220(3) 0.37356(15) 0.16396(14) 0.0583(9) Uani 1.000
C C14 1.3111(3) 0.31608(18) 0.11732(17) 0.0757(11) Uani 1.000
C C15 1.2312(4) 0.25588(19) 0.06656(17) 0.0820(11) Uani 1.000
C C16 1.0624(4) 0.25213(18) 0.06119(15) 0.0792(11) Uani 1.000
C C17 0.9742(3) 0.30997(15) 0.10737(13) 0.0575(8) Uani 1.000
C C18 0.9212(3) 0.53774(15) 0.10310(13) 0.0606(9) Uani 1.000
C C19 0.9942(3) 0.31926(14) 0.32933(13) 0.0579(8) Uani 1.000
C C20 0.7357(3) 0.50883(14) 0.52479(11) 0.0542(8) Uani 1.000
C C21 0.6970(3) 0.42816(15) 0.57362(13) 0.0490(8) Uani 1.000
C C22 0.7303(3) 0.36794(16) 0.70832(15) 0.0774(10) Uani 1.000
H H1 0.51517 0.49729 0.09631 0.0598 Uiso 1.000
H H2 0.31720 0.57886 0.02404 0.0743 Uiso 1.000
H H3 0.30077 0.72999 0.04279 0.0822 Uiso 1.000
H H4 0.48279 0.79915 0.13434 0.0816 Uiso 1.000
H H5 0.67945 0.71831 0.21045 0.0635 Uiso 1.000
H H7 0.81993 0.58569 0.24234 0.0473 Uiso 1.000
H H8A 0.59930 0.53296 0.31232 0.0551 Uiso 1.000
H H8B 0.57149 0.45413 0.24952 0.0551 Uiso 1.000
H H10 0.79627 0.33561 0.24872 0.0481 Uiso 1.000
H H11 1.03388 0.47245 0.24214 0.0465 Uiso 1.000
H H13 1.27740 0.41420 0.19880 0.0700 Uiso 1.000
H H14 1.42514 0.31870 0.12074 0.0909 Uiso 1.000
H H15 1.29084 0.21721 0.03544 0.0981 Uiso 1.000
H H16 1.00786 0.21087 0.02665 0.0952 Uiso 1.000
H H17 0.86013 0.30759 0.10335 0.0690 Uiso 1.000
H H18A 0.99136 0.58048 0.13174 0.0910 Uiso 1.000
H H18B 0.84144 0.56824 0.06736 0.0910 Uiso 1.000
H H18C 0.98595 0.49935 0.07109 0.0910 Uiso 1.000
H H19A 1.08019 0.35618 0.35384 0.0869 Uiso 1.000
H H19B 1.04053 0.27561 0.29462 0.0869 Uiso 1.000
H H19C 0.93886 0.28981 0.37181 0.0869 Uiso 1.000
H H20A 0.67918 0.55973 0.54619 0.0650 Uiso 1.000
H H20B 0.85263 0.52040 0.53176 0.0650 Uiso 1.000
H H22A 0.64140 0.33102 0.68696 0.1162 Uiso 1.000
H H22B 0.70458 0.39208 0.76047 0.1162 Uiso 1.000
H H22C 0.82870 0.33301 0.71532 0.1162 Uiso 1.000

loop_
_atom_type_symbol
_atom_type_description
_atom_type_scat_dispersion_real
_atom_type_scat_dispersion_imag
_atom_type_scat_source
C C 0.0033 0.0016 ' International Tables Vol C Tables 4.2.6.8 and 6.1.1.4'
H H 0.0000 0.0000 ' International Tables Vol C Tables 4.2.6.8 and 6.1.1.4'
N N 0.0061 0.0033 ' International Tables Vol C Tables 4.2.6.8 and 6.1.1.4'
O O 0.0106 0.0060 ' International Tables Vol C Tables 4.2.6.8 and 6.1.1.4'

loop_
_geom_angle_atom_site_label_1
_geom_angle_atom_site_label_2
_geom_angle_atom_site_label_3
_geom_angle
_geom_angle_publ_flag
N2 O1 C20 108.33(15) no
C21 O2 C22 117.57(18) no
C7 N1 C11 112.06(14) no
C7 N1 C18 108.74(15) no
C11 N1 C18 110.05(15) no
O1 N2 C9 109.98(15) no
C2 C1 C6 120.9(2) no
C1 C2 C3 120.5(2) no
C2 C3 C4 119.5(2) no
C3 C4 C5 120.9(2) no
C4 C5 C6 120.1(2) no
C1 C6 C5 118.14(18) no
C1 C6 C7 121.15(17) no
C5 C6 C7 120.65(17) no
N1 C7 C6 112.08(14) no
N1 C7 C8 110.68(15) no
C6 C7 C8 108.96(14) no
C7 C8 C9 109.89(14) no
N2 C9 C8 126.73(17) no
N2 C9 C10 119.23(16) no
C8 C9 C10 114.01(15) no
C9 C10 C11 108.93(15) no
C9 C10 C19 114.41(16) no
C11 C10 C19 112.23(15) no
N1 C11 C10 111.59(13) no
N1 C11 C12 110.84(15) no
C10 C11 C12 110.65(15) no
C11 C12 C13 121.28(18) no
C11 C12 C17 120.5(2) no
C13 C12 C17 118.2(2) no
C12 C13 C14 121.2(2) no
C13 C14 C15 119.9(2) no
C14 C15 C16 120.2(3) no
C15 C16 C17 119.7(2) no
C12 C17 C16 120.8(2) no
O1 C20 C21 113.08(17) no
O2 C21 O3 123.3(2) no
O2 C21 C20 109.43(18) no
O3 C21 C20 127.2(2) no
C2 C1 H1 120.00 no
C6 C1 H1 120.00 no
C1 C2 H2 120.00 no
C3 C2 H2 120.00 no
C2 C3 H3 120.00 no
C4 C3 H3 120.00 no
C3 C4 H4 120.00 no
C5 C4 H4 120.00 no
C4 C5 H5 120.00 no
C6 C5 H5 120.00 no
N1 C7 H7 108.00 no
C6 C7 H7 108.00 no
C8 C7 H7 108.00 no
C7 C8 H8A 110.00 no
C7 C8 H8B 110.00 no
C9 C8 H8A 110.00 no
C9 C8 H8B 110.00 no
H8A C8 H8B 108.00 no
C9 C10 H10 107.00 no
C11 C10 H10 107.00 no
C19 C10 H10 107.00 no
N1 C11 H11 108.00 no
C10 C11 H11 108.00 no
C12 C11 H11 108.00 no
C12 C13 H13 119.00 no
C14 C13 H13 119.00 no
C13 C14 H14 120.00 no
C15 C14 H14 120.00 no
C14 C15 H15 120.00 no
C16 C15 H15 120.00 no
C15 C16 H16 120.00 no
C17 C16 H16 120.00 no
C12 C17 H17 120.00 no
C16 C17 H17 120.00 no
N1 C18 H18A 109.00 no
N1 C18 H18B 109.00 no
N1 C18 H18C 109.00 no
H18A C18 H18B 109.00 no
H18A C18 H18C 109.00 no
H18B C18 H18C 109.00 no
C10 C19 H19A 109.00 no
C10 C19 H19B 109.00 no
C10 C19 H19C 109.00 no
H19A C19 H19B 109.00 no
H19A C19 H19C 109.00 no
H19B C19 H19C 109.00 no
O1 C20 H20A 109.00 no
O1 C20 H20B 109.00 no
C21 C20 H20A 109.00 no
C21 C20 H20B 109.00 no
H20A C20 H20B 108.00 no
O2 C22 H22A 109.00 no
O2 C22 H22B 109.00 no
O2 C22 H22C 109.00 no
H22A C22 H22B 109.00 no
H22A C22 H22C 109.00 no
H22B C22 H22C 109.00 no

loop_
_geom_bond_atom_site_label_1
_geom_bond_atom_site_label_2
_geom_bond_distance
_geom_bond_publ_flag
O1 N2 1.426(2) no
O1 C20 1.413(2) no
O2 C21 1.339(3) no
O2 C22 1.434(3) no
O3 C21 1.185(3) no
N1 C7 1.471(2) no
N1 C11 1.469(2) no
N1 C18 1.467(3) no
N2 C9 1.272(2) no
C1 C2 1.369(3) no
C1 C6 1.383(3) no
C2 C3 1.366(4) no
C3 C4 1.355(4) no
C4 C5 1.384(3) no
C5 C6 1.381(3) no
C6 C7 1.508(2) no
C7 C8 1.527(3) no
C8 C9 1.486(3) no
C9 C10 1.490(3) no
C10 C11 1.542(2) no
C10 C19 1.511(3) no
C11 C12 1.514(3) no
C12 C13 1.371(3) no
C12 C17 1.388(3) no
C13 C14 1.388(4) no
C14 C15 1.362(4) no
C15 C16 1.376(5) no
C16 C17 1.383(4) no
C20 C21 1.495(3) no
C1 H1 0.9300 no
C2 H2 0.9300 no
C3 H3 0.9300 no
C4 H4 0.9300 no
C5 H5 0.9300 no
C7 H7 0.9800 no
C8 H8A 0.9700 no
C8 H8B 0.9700 no
C10 H10 0.9800 no
C11 H11 0.9800 no
C13 H13 0.9300 no
C14 H14 0.9300 no
C15 H15 0.9300 no
C16 H16 0.9300 no
C17 H17 0.9300 no
C18 H18A 0.9600 no
C18 H18B 0.9600 no
C18 H18C 0.9600 no
C19 H19A 0.9600 no
C19 H19B 0.9600 no
C19 H19C 0.9600 no
C20 H20A 0.9700 no
C20 H20B 0.9700 no
C22 H22A 0.9600 no
C22 H22B 0.9600 no
C22 H22C 0.9600 no

loop_
_geom_hbond_atom_site_label_D
_geom_hbond_atom_site_label_H
_geom_hbond_atom_site_label_A
_geom_hbond_site_symmetry_A
_geom_hbond_distance_DH
_geom_hbond_distance_HA
_geom_hbond_distance_DA
_geom_hbond_angle_DHA
_geom_hbond_publ_flag
C8 H8A O1 1_555 0.97 2.22 2.653(2) 106 yes
C22 H22A O3 1_555 0.96 2.28 2.668(3) 103 yes
C22 H22B Cg2 3_666 0.96 2.76 3.525(3) 138 yes

loop_
_geom_torsion_atom_site_label_1
_geom_torsion_atom_site_label_2
_geom_torsion_atom_site_label_3
_geom_torsion_atom_site_label_4
_geom_torsion
_geom_torsion_publ_flag
C20 O1 N2 C9 -172.81(17) no
N2 O1 C20 C21 -71.9(2) no
C22 O2 C21 C20 -179.44(19) no
C22 O2 C21 O3 1.7(3) no
C18 N1 C11 C12 -57.7(2) no
C7 N1 C11 C12 -178.86(15) no
C11 N1 C7 C6 -179.50(14) no
C18 N1 C7 C6 58.62(19) no
C11 N1 C7 C8 -57.64(18) no
C18 N1 C11 C10 178.47(15) no
C18 N1 C7 C8 -179.52(15) no
C7 N1 C11 C10 57.34(18) no
O1 N2 C9 C8 3.3(3) no
O1 N2 C9 C10 -178.95(15) no
C2 C1 C6 C7 176.48(19) no
C6 C1 C2 C3 0.8(3) no
C2 C1 C6 C5 -0.6(3) no
C1 C2 C3 C4 -0.1(4) no
C2 C3 C4 C5 -0.8(4) no
C3 C4 C5 C6 1.0(4) no
C4 C5 C6 C1 -0.3(3) no
C4 C5 C6 C7 -177.4(2) no
C1 C6 C7 N1 51.3(2) no
C5 C6 C7 C8 105.5(2) no
C5 C6 C7 N1 -131.70(19) no
C1 C6 C7 C8 -71.5(2) no
C6 C7 C8 C9 178.85(15) no
N1 C7 C8 C9 55.18(19) no
C7 C8 C9 C10 -55.2(2) no
C7 C8 C9 N2 122.7(2) no
N2 C9 C10 C11 -124.12(18) no
N2 C9 C10 C19 2.4(2) no
C8 C9 C10 C11 53.95(19) no
C8 C9 C10 C19 -179.55(16) no
C19 C10 C11 C12 54.6(2) no
C9 C10 C11 C12 -177.68(15) no
C19 C10 C11 N1 178.49(15) no
C9 C10 C11 N1 -53.77(18) no
C10 C11 C12 C17 66.3(2) no
C10 C11 C12 C13 -110.6(2) no
N1 C11 C12 C17 -58.0(2) no
N1 C11 C12 C13 125.0(2) no
C11 C12 C13 C14 177.3(2) no
C13 C12 C17 C16 0.2(3) no
C11 C12 C17 C16 -176.8(2) no
C17 C12 C13 C14 0.2(3) no
C12 C13 C14 C15 -0.5(4) no
C13 C14 C15 C16 0.2(4) no
C14 C15 C16 C17 0.2(4) no
C15 C16 C17 C12 -0.4(4) no
O1 C20 C21 O3 -5.6(4) no
O1 C20 C21 O2 175.58(18) no
